data_4077982
loop_
_publ_author_name
'Farrugia, Louis J.'
'Evans, Cameron'
'Senn, Hans Martin'
'H\"anninen, Mikko M.'
'Sillanp\"a\"a, Reijo'

_publ_section_title
;
 QTAIM View of Metal--Metal Bonding in Di- and Trinuclear Disulfido
 Carbonyl Clusters
;
_journal_issue 7
_journal_name_full Organometallics
_journal_page_first 2559
_journal_paper_doi 10.1021/om2011744
_journal_volume 31
_journal_year 2012
_chemical_compound_source 'synthesis as described'
_chemical_formula_moiety 'C9 Fe3 O9 S2'
_chemical_formula_sum 'C9 Fe3 O9 S2'
_chemical_formula_weight 483.76
_chemical_name_systematic
;
 ?
;
_space_group_crystal_system triclinic
_space_group_IT_number 2
_space_group_name_Hall '-P 1'
_space_group_name_H-M_alt 'P -1'
_symmetry_space_group_name_Hall '-P 1'
_symmetry_space_group_name_H-M 'P -1'
_atom_sites_solution_primary direct
_atom_sites_solution_secondary difmap
_audit_conform_dict_location ftp://ftp.iucr.org/pub/cif_core.dic
_audit_conform_dict_name cif_core.dic
_audit_conform_dict_version 2.3
_audit_creation_date '10-Nov-11 T13:15:48-00:00'
_audit_creation_method 'XD routine XDCIF'
_cell_angle_alpha 93.758(2)
_cell_angle_beta 94.460(2)
_cell_angle_gamma 111.078(2)
_cell_formula_units_Z 2
_cell_length_a 6.6959(2)
_cell_length_b 9.0603(3)
_cell_length_c 13.0139(4)
_cell_measurement_reflns_used 3942
_cell_measurement_temperature 100(2)
_cell_measurement_theta_max 30.034
_cell_measurement_theta_min 1
_cell_measurement_wavelength 0.71073
_cell_volume 730.74(4)
_computing_cell_refinement 'HKL Scalepack (Otwinowski & Minor 1997)'
_computing_data_collection 'Collect (Nonius BV, 1997-2000)'
_computing_data_reduction 'HKL Denzo and Scalepack (Otwinowski & Minor 1997)'
_computing_molecular_graphics 'Ortep-3 for Windows (Farrugia, 1997)'
_computing_publication_material 'WinGX publication routines (Farrugia, 1999)'
_computing_structure_refinement 'SHELXL-97 (Sheldrick, 2008)'
_computing_structure_solution 'SHELXS-97 (Sheldrick, 1997)'
_diffrn_ambient_temperature 100(2)
_diffrn_detector 'CCD plate'
_diffrn_measured_fraction_theta_full 1
_diffrn_measured_fraction_theta_max 1
_diffrn_measurement_device '95mm CCD camera on \k-goniostat'
_diffrn_measurement_device_type KappaCCD
_diffrn_measurement_method 'CCD rotation images, thick slices'
_diffrn_orient_matrix_type 'by Nonius Collect from scalepack cell'
_diffrn_orient_matrix_UB_11 -0.152307
_diffrn_orient_matrix_UB_12 -0.161324E-1
_diffrn_orient_matrix_UB_13 -0.246349E-1
_diffrn_orient_matrix_UB_21 -0.362559E-1
_diffrn_orient_matrix_UB_22 -0.37729E-2
_diffrn_orient_matrix_UB_23 0.731269E-1
_diffrn_orient_matrix_UB_31 0.375797E-1
_diffrn_orient_matrix_UB_32 0.117728
_diffrn_orient_matrix_UB_33 0.6832E-2
_diffrn_radiation_monochromator graphite
_diffrn_radiation_probe x-ray
_diffrn_radiation_type MoK\a
_diffrn_radiation_wavelength 0.71073
_diffrn_reflns_av_R_equivalents 0.0333
_diffrn_reflns_limit_h_max 14
_diffrn_reflns_limit_h_min -14
_diffrn_reflns_limit_k_max 19
_diffrn_reflns_limit_k_min -19
_diffrn_reflns_limit_l_max 28
_diffrn_reflns_limit_l_min -28
_diffrn_reflns_number 144340
_diffrn_reflns_reduction_process
;
 Scaled and merged with SORTAV
 R.H. Blessing, (1987) Cryst. Rev. 1, 3-58
 R.H. Blessing, (1989) J. Appl. Cryst. 22, 396-397
;
_diffrn_reflns_theta_full 50.06
_diffrn_reflns_theta_max 50.06
_diffrn_reflns_theta_min 2.42
_diffrn_source 'Enraf Nonius FR590'
_exptl_absorpt_coefficient_mu 3.265
_exptl_absorpt_correction_T_max 0.607
_exptl_absorpt_correction_T_min 0.205
_exptl_absorpt_correction_type gaussian
_exptl_absorpt_process_details
;
   P. Coppens, L. Leiserowitz, D Rabinovich, Acta Cryst.
   (1965), 18, 1035-1038
;
_exptl_crystal_colour black
_exptl_crystal_density_diffrn 2.199
_exptl_crystal_density_method 'not measured'
_exptl_crystal_description prism
_exptl_crystal_F_000 472
_exptl_crystal_size_max 0.43
_exptl_crystal_size_mid 0.34
_exptl_crystal_size_min 0.17
_refine_diff_density_max 1.83
_refine_diff_density_min -0.362
_refine_diff_density_rms 0.07
_refine_ls_extinction_coef 0.035(3)
_refine_ls_extinction_expression
;
        Becker, P.J. & Coppens, P. (1974) Acta Cryst., A30, 129-153.
;
_refine_ls_extinction_method 'Becker-Coppens type 1 Lorentzian isotropic'
_refine_ls_goodness_of_fit_ref 2.582
_refine_ls_matrix_type full
_refine_ls_number_parameters 413
_refine_ls_number_reflns 14682
_refine_ls_number_restraints 0
_refine_ls_R_factor_all 0.0197
_refine_ls_R_factor_gt 0.0174
_refine_ls_shift/su_max 0.00002
_refine_ls_structure_factor_coef F
_refine_ls_weighting_details
;
        calc w1 = 1/[s^2^(Fo)]
;
_refine_ls_weighting_scheme calc
_refine_ls_wR_factor_ref 0.0197
_reflns_number_gt 14476
_reflns_number_total 15396
_reflns_threshold_expression >2\s(I)
_cod_data_source_file om2011744_si_002.cif
_cod_data_source_block comp2
_cod_database_code 4077982

loop_
_space_group_symop_operation_xyz
'x, y, z'
'-x, -y, -z'

loop_
_atom_local_axes_atom_label
_atom_local_axes_atom0
_atom_local_axes_ax1
_atom_local_axes_atom1
_atom_local_axes_atom2
_atom_local_axes_ax2
FE(1) FE(2) Z FE(1) C(13) X
FE(2) FE(1) -Z FE(2) C(23) X
FE(3) S(1) X FE(3) S(2) Y
S(1) FE(1) Z S(1) FE(2) X
S(2) FE(1) -Z S(2) FE(2) X
O(11) C(11) Z O(11) C(12) X
O(12) C(12) Z O(12) O(11) X
O(13) C(13) Z O(13) O(23) X
O(21) C(21) -Z O(21) O(22) X
O(22) C(22) -Z O(22) O(21) X
O(23) C(23) -Z O(23) O(13) X
O(31) C(31) Z O(31) O(33) X
O(32) C(32) Z O(32) C(33) Y
O(33) C(33) -Z O(33) O(31) X
C(11) FE(1) Z C(11) C(12) X
C(12) FE(1) Z C(12) C(11) X
C(13) FE(1) Z C(13) C(23) X
C(21) FE(2) -Z C(21) C(22) X
C(22) FE(2) -Z C(22) C(21) X
C(23) FE(2) -Z C(23) C(13) X
C(31) FE(3) Z C(31) C(33) X
C(32) FE(3) Z C(32) C(33) Y
C(33) FE(3) -Z C(33) C(31) X

loop_
_atom_rho_multipole_atom_label
_atom_rho_multipole_coeff_Pv
_atom_rho_multipole_coeff_P00
_atom_rho_multipole_coeff_P11
_atom_rho_multipole_coeff_P1-1
_atom_rho_multipole_coeff_P10
_atom_rho_multipole_coeff_P20
_atom_rho_multipole_coeff_P21
_atom_rho_multipole_coeff_P2-1
_atom_rho_multipole_coeff_P22
_atom_rho_multipole_coeff_P2-2
_atom_rho_multipole_coeff_P30
_atom_rho_multipole_coeff_P31
_atom_rho_multipole_coeff_P3-1
_atom_rho_multipole_coeff_P32
_atom_rho_multipole_coeff_P3-2
_atom_rho_multipole_coeff_P33
_atom_rho_multipole_coeff_P3-3
_atom_rho_multipole_coeff_P40
_atom_rho_multipole_coeff_P41
_atom_rho_multipole_coeff_P4-1
_atom_rho_multipole_coeff_P42
_atom_rho_multipole_coeff_P4-2
_atom_rho_multipole_coeff_P43
_atom_rho_multipole_coeff_P4-3
_atom_rho_multipole_coeff_P44
_atom_rho_multipole_coeff_P4-4
_atom_rho_multipole_kappa
_atom_rho_multipole_kappa_prime0
_atom_rho_multipole_kappa_prime1
_atom_rho_multipole_kappa_prime2
_atom_rho_multipole_kappa_prime3
_atom_rho_multipole_kappa_prime4
Fe(1) 5.418(14) 0 0.06(3) -0.17(3) -0.05(3) -0.01(2) 0.047(17) -0.006(18) 0.01(2) -0.04(2) 0.061(19) 0.029(18) -0.11(2) -0.02(2) 0.01(2) -0.01(2) 0.108(18) 0.168(18) -0.059(13) 0.035(14) 0.289(17) -0.041(17) 0.096(14) -0.008(15) -0.084(17) -0.016(17) 0.987465 1.110973 1.110973 1.110973 1.110973 1.110973
Fe(2) 5.418(14) 0 0.06(3) -0.17(3) -0.05(3) -0.01(2) 0.047(17) -0.006(18) 0.01(2) -0.04(2) 0.061(19) 0.029(18) -0.11(2) -0.02(2) 0.01(2) -0.01(2) 0.108(18) 0.168(18) -0.059(13) 0.035(14) 0.289(17) -0.041(17) 0.096(14) -0.008(15) -0.084(17) -0.016(17) 0.987465 1.110973 1.110973 1.110973 1.110973 1.110973
Fe(3) 5.330(18) 0 0.29(9) -0.25(10) 0 0.10(2) 0 0 0.01(2) -0.11(2) 0 0.81(6) -0.32(6) 0 0 0.27(5) -0.23(6) -0.096(18) 0 0 -0.233(17) -0.088(17) 0 0 -0.160(16) 0.036(17) 0.978074 0.799115 0.799115 0.799115 0.799115 0.799115
S(1) 6.12(4) 0 0.121(19) 0.08(2) -0.074(18) -0.030(18) 0.060(17) -0.074(16) 0.036(19) -0.013(17) 0.026(16) -0.046(16) 0.047(17) -0.058(16) 0.007(16) -0.067(14) 0.075(15) -0.049(18) 0.043(16) -0.014(16) -0.017(17) 0.024(16) -0.025(16) 0.091(16) 0.010(15) 0.002(15) 0.972602 0.833311 0.833311 0.833311 0.833311 0.833311
S(2) 6.92(6) 0 0.37(4) -0.32(5) 0.43(4) 0.19(3) 0.14(3) -0.21(3) 0.37(4) -0.03(3) 0.19(3) -0.37(3) 0.15(3) -0.13(3) 0.08(3) 0.21(2) 0.30(3) 0.23(3) -0.06(2) 0.10(3) -0.32(3) -0.04(2) -0.01(3) 0.05(3) 0.21(2) 0.21(2) 0.927983 0.606724 0.606724 0.606724 0.606724 0.606724
O(11) 5.78(2) 0 0 0 0.010(12) 0.090(13) 0 0 0 0 0.004(9) 0 0 0 0 0 0 0 0 0 0 0 0 0 0 0 1.009288 1.050152 1.050152 1.050152 1.050152 1.050152
O(12) 5.84(2) 0 0 0 -0.050(12) 0.111(13) 0 0 0 0 -0.021(9) 0 0 0 0 0 0 0 0 0 0 0 0 0 0 0 1.009288 1.050152 1.050152 1.050152 1.050152 1.050152
O(13) 5.78(2) 0 0 0 0.009(12) 0.056(13) 0 0 0 0 -0.001(9) 0 0 0 0 0 0 0 0 0 0 0 0 0 0 0 1.009288 1.050152 1.050152 1.050152 1.050152 1.050152
O(21) 5.78(2) 0 0 0 0.010(12) 0.090(13) 0 0 0 0 0.004(9) 0 0 0 0 0 0 0 0 0 0 0 0 0 0 0 1.009288 1.050152 1.050152 1.050152 1.050152 1.050152
O(22) 5.84(2) 0 0 0 -0.050(12) 0.111(13) 0 0 0 0 -0.021(9) 0 0 0 0 0 0 0 0 0 0 0 0 0 0 0 1.009288 1.050152 1.050152 1.050152 1.050152 1.050152
O(23) 5.78(2) 0 0 0 0.009(12) 0.056(13) 0 0 0 0 -0.001(9) 0 0 0 0 0 0 0 0 0 0 0 0 0 0 0 1.009288 1.050152 1.050152 1.050152 1.050152 1.050152
O(31) 5.80(2) 0 0 0 -0.030(11) 0.087(12) 0 0 0 0 0.013(9) 0 0 0 0 0 0 0 0 0 0 0 0 0 0 0 1.009288 1.050152 1.050152 1.050152 1.050152 1.050152
O(32) 5.78(3) 0 0 0 -0.081(18) 0.080(19) 0 0 0 0 -0.004(13) 0 0 0 0 0 0 0 0 0 0 0 0 0 0 0 1.009288 1.050152 1.050152 1.050152 1.050152 1.050152
O(33) 5.80(2) 0 0 0 -0.030(11) 0.087(12) 0 0 0 0 0.013(9) 0 0 0 0 0 0 0 0 0 0 0 0 0 0 0 1.009288 1.050152 1.050152 1.050152 1.050152 1.050152
C(11) 4.44(3) 0 0 0 -0.018(16) 0.495(15) 0 0 0 0 -0.053(16) 0 0 0 0 0 0 0 0 0 0 0 0 0 0 0 0.980729 0.892825 0.892825 0.892825 0.892825 0.892825
C(12) 4.23(3) 0 0 0 -0.028(17) 0.456(15) 0 0 0 0 -0.121(17) 0 0 0 0 0 0 0 0 0 0 0 0 0 0 0 0.980729 0.892825 0.892825 0.892825 0.892825 0.892825
C(13) 4.13(3) 0 0 0 -0.007(17) 0.491(16) 0 0 0 0 -0.138(18) 0 0 0 0 0 0 0 0 0 0 0 0 0 0 0 0.980729 0.892825 0.892825 0.892825 0.892825 0.892825
C(21) 4.44(3) 0 0 0 -0.018(16) 0.495(15) 0 0 0 0 -0.053(16) 0 0 0 0 0 0 0 0 0 0 0 0 0 0 0 0.980729 0.892825 0.892825 0.892825 0.892825 0.892825
C(22) 4.23(3) 0 0 0 -0.028(17) 0.456(15) 0 0 0 0 -0.121(17) 0 0 0 0 0 0 0 0 0 0 0 0 0 0 0 0.980729 0.892825 0.892825 0.892825 0.892825 0.892825
C(23) 4.13(3) 0 0 0 -0.007(17) 0.491(16) 0 0 0 0 -0.138(18) 0 0 0 0 0 0 0 0 0 0 0 0 0 0 0 0.980729 0.892825 0.892825 0.892825 0.892825 0.892825
C(31) 4.32(3) 0 0 0 0.004(16) 0.531(15) 0 0 0 0 -0.055(17) 0 0 0 0 0 0 0 0 0 0 0 0 0 0 0 0.980729 0.892825 0.892825 0.892825 0.892825 0.892825
C(32) 4.36(5) 0 0 0 -0.05(2) 0.54(2) 0 0 0 0 -0.08(2) 0 0 0 0 0 0 0 0 0 0 0 0 0 0 0 0.980729 0.892825 0.892825 0.892825 0.892825 0.892825
C(33) 4.32(3) 0 0 0 0.004(16) 0.531(15) 0 0 0 0 -0.055(17) 0 0 0 0 0 0 0 0 0 0 0 0 0 0 0 0.980729 0.892825 0.892825 0.892825 0.892825 0.892825

loop_
_atom_site_label
_atom_site_type_symbol
_atom_site_fract_x
_atom_site_fract_y
_atom_site_fract_z
_atom_site_U_iso_or_equiv
_atom_site_adp_type
_atom_site_occupancy
_atom_site_symmetry_multiplicity
Fe(1) Fe 0.872301(17) 0.087128(12) 0.756636(8) 0.01 Uani 1 2
Fe(2) Fe 0.577102(17) -0.263754(12) 0.839934(8) 0.01 Uani 1 2
Fe(3) Fe 0.714633(17) -0.198710(12) 0.660661(8) 0.01 Uani 1 2
S(1) S 0.919096(15) -0.126036(10) 0.814224(7) 0.011 Uani 1 2
S(2) S 0.524880(15) -0.078406(10) 0.746520(7) 0.011 Uani 1 2
O(11) O 0.75587(7) 0.31074(5) 0.62866(4) 0.023 Uani 1 2
O(12) O 1.33605(9) 0.23651(5) 0.72727(3) 0.024 Uani 1 2
O(13) O 0.91749(7) 0.25424(5) 0.96354(4) 0.022 Uani 1 2
O(21) O 0.10675(9) -0.45426(5) 0.81282(3) 0.023 Uani 1 2
O(22) O 0.67705(7) -0.53879(6) 0.90486(4) 0.027 Uani 1 2
O(23) O 0.60562(6) -0.11259(5) 1.05029(4) 0.022 Uani 1 2
O(31) O 0.71661(8) -0.02751(5) 0.47514(4) 0.027 Uani 1 2
O(32) O 1.03872(10) -0.32345(5) 0.59138(3) 0.023 Uani 1 2
O(33) O 0.34867(8) -0.49800(6) 0.58818(3) 0.022 Uani 1 2
C(11) C 0.80032(7) 0.22447(5) 0.67751(3) 0.015 Uani 1 2
C(12) C 1.15680(7) 0.17629(5) 0.73634(3) 0.015 Uani 1 2
C(13) C 0.89765(7) 0.19242(5) 0.88168(3) 0.015 Uani 1 2
C(21) C 0.28844(7) -0.38090(5) 0.82301(3) 0.015 Uani 1 2
C(22) C 0.64139(7) -0.43271(5) 0.87800(3) 0.016 Uani 1 2
C(23) C 0.58989(6) -0.17318(5) 0.96849(3) 0.015 Uani 1 2
C(31) C 0.71697(7) -0.09153(5) 0.54834(3) 0.017 Uani 1 2
C(32) C 0.91290(7) -0.27593(5) 0.61841(3) 0.015 Uani 1 2
C(33) C 0.48874(7) -0.38196(5) 0.61870(3) 0.015 Uani 1 2

loop_
_atom_site_aniso_label
_atom_site_aniso_U_11
_atom_site_aniso_U_22
_atom_site_aniso_U_33
_atom_site_aniso_U_23
_atom_site_aniso_U_13
_atom_site_aniso_U_12
Fe(1) 0.01140(11) 0.00734(9) 0.01002(11) 0.00136(8) 0.00085(9) 0.00144(9)
Fe(2) 0.01107(11) 0.00795(10) 0.00974(11) 0.00165(8) 0.00109(9) 0.00192(9)
Fe(3) 0.01021(7) 0.00894(7) 0.00889(8) 0.00067(6) 0.00080(7) 0.00255(6)
S(1) 0.01087(3) 0.01020(3) 0.01188(3) 0.00177(2) -0.00038(3) 0.00253(3)
S(2) 0.01155(3) 0.01016(3) 0.01133(3) 0.00151(2) 0.00103(2) 0.00364(2)
O(11) 0.02567(17) 0.01988(13) 0.02553(16) 0.01129(14) 0.00122(13) 0.00892(13)
O(12) 0.01412(17) 0.02258(15) 0.0312(2) 0.00491(13) 0.00638(12) 0.00147(12)
O(13) 0.03016(19) 0.02133(14) 0.01419(15) -0.00308(12) -0.00124(11) 0.01131(13)
O(21) 0.01358(16) 0.01986(13) 0.02810(18) 0.00164(12) 0.00230(11) -0.00107(13)
O(22) 0.02617(18) 0.01624(14) 0.0405(2) 0.01165(15) 0.00304(15) 0.00974(14)
O(23) 0.02643(18) 0.02293(15) 0.01297(15) -0.00281(12) 0.00161(11) 0.00582(12)
O(31) 0.0408(2) 0.02690(17) 0.01404(14) 0.00869(14) 0.00418(13) 0.01365(16)
O(32) 0.01968(14) 0.02626(18) 0.02709(19) -0.00145(13) 0.00481(14) 0.01280(17)
O(33) 0.01773(13) 0.01672(14) 0.02298(16) -0.00563(11) 0.00082(11) -0.00091(14)
C(11) 0.01679(14) 0.01250(12) 0.01618(14) 0.00455(11) 0.00125(11) 0.00391(11)
C(12) 0.01381(15) 0.01292(12) 0.01776(15) 0.00263(11) 0.00311(11) 0.00210(11)
C(13) 0.01762(15) 0.01228(12) 0.01312(14) -0.00018(10) 0.00003(11) 0.00491(11)
C(21) 0.01316(14) 0.01239(12) 0.01581(14) 0.00171(10) 0.00197(11) 0.00139(11)
C(22) 0.01623(15) 0.01199(12) 0.02084(16) 0.00516(11) 0.00270(12) 0.00467(11)
C(23) 0.01696(15) 0.01376(12) 0.01130(13) 0.00076(10) 0.00154(11) 0.00354(11)
C(31) 0.02232(17) 0.01737(14) 0.01162(13) 0.00382(11) 0.00298(12) 0.00796(13)
C(32) 0.01446(14) 0.01632(14) 0.01607(14) -0.00048(11) 0.00220(11) 0.00647(12)
C(33) 0.01395(14) 0.01299(13) 0.01577(14) -0.00240(10) 0.00145(11) 0.00194(12)

loop_
_atom_type_symbol
_atom_type_description
_atom_type_scat_dispersion_real
_atom_type_scat_dispersion_imag
_atom_type_scat_source
Fe Fe 0.3463 0.8444 'International Tables Vol C Tables 4.2.6.8 and 6.1.1.4'
S S 0.1246 0.1234 'International Tables Vol C Tables 4.2.6.8 and 6.1.1.4'
O O 0.0106 0.0060 'International Tables Vol C Tables 4.2.6.8 and 6.1.1.4'
C C 0.0033 0.0016 'International Tables Vol C Tables 4.2.6.8 and 6.1.1.4'

loop_
_geom_angle_atom_site_label_1
_geom_angle_atom_site_label_2
_geom_angle_atom_site_label_3
_geom_angle
_geom_angle_site_symmetry_1
_geom_angle_site_symmetry_2
_geom_angle_site_symmetry_3
_geom_angle_publ_flag
FE(3) FE(1) S(1) 54.751(4) 1_555 1_555 1_555 yes
FE(3) FE(1) S(2) 54.836(4) 1_555 1_555 1_555 yes
FE(3) FE(1) C(11) 109.672(14) 1_555 1_555 1_555 yes
FE(3) FE(1) C(12) 108.433(14) 1_555 1_555 1_555 yes
FE(3) FE(1) C(13) 141.441(13) 1_555 1_555 1_555 yes
S(1) FE(1) S(2) 80.653(5) 1_555 1_555 1_555 yes
S(1) FE(1) C(11) 164.302(14) 1_555 1_555 1_555 yes
S(1) FE(1) C(12) 91.500(14) 1_555 1_555 1_555 yes
S(1) FE(1) C(13) 96.444(13) 1_555 1_555 1_555 yes
S(2) FE(1) C(11) 91.525(13) 1_555 1_555 1_555 yes
S(2) FE(1) C(12) 163.043(14) 1_555 1_555 1_555 yes
S(2) FE(1) C(13) 99.743(14) 1_555 1_555 1_555 yes
C(11) FE(1) C(12) 92.298(19) 1_555 1_555 1_555 yes
C(11) FE(1) C(13) 98.293(19) 1_555 1_555 1_555 yes
C(12) FE(1) C(13) 96.042(19) 1_555 1_555 1_555 yes
FE(3) FE(2) S(1) 54.717(4) 1_555 1_555 1_555 yes
FE(3) FE(2) S(2) 55.009(4) 1_555 1_555 1_555 yes
FE(3) FE(2) C(21) 109.923(14) 1_555 1_555 1_555 yes
FE(3) FE(2) C(22) 107.915(14) 1_555 1_555 1_555 yes
FE(3) FE(2) C(23) 141.860(13) 1_555 1_555 1_555 yes
S(1) FE(2) S(2) 80.645(5) 1_555 1_555 1_555 yes
S(1) FE(2) C(21) 164.618(14) 1_555 1_555 1_555 yes
S(1) FE(2) C(22) 92.437(14) 1_555 1_555 1_555 yes
S(1) FE(2) C(23) 96.678(13) 1_555 1_555 1_555 yes
S(2) FE(2) C(21) 90.753(14) 1_555 1_555 1_555 yes
S(2) FE(2) C(22) 162.443(15) 1_555 1_555 1_555 yes
S(2) FE(2) C(23) 99.982(14) 1_555 1_555 1_555 yes
C(21) FE(2) C(22) 92.101(18) 1_555 1_555 1_555 yes
C(21) FE(2) C(23) 97.364(18) 1_555 1_555 1_555 yes
C(22) FE(2) C(23) 96.83(2) 1_555 1_555 1_555 yes
FE(1) FE(3) FE(2) 81.107(4) 1_555 1_555 1_555 yes
FE(1) FE(3) S(1) 54.136(4) 1_555 1_555 1_555 yes
FE(1) FE(3) S(2) 54.733(4) 1_555 1_555 1_555 yes
FE(1) FE(3) C(31) 82.552(14) 1_555 1_555 1_555 yes
FE(1) FE(3) C(32) 115.075(13) 1_555 1_555 1_555 yes
FE(1) FE(3) C(33) 150.685(14) 1_555 1_555 1_555 yes
FE(2) FE(3) S(1) 54.526(4) 1_555 1_555 1_555 yes
FE(2) FE(3) S(2) 54.497(4) 1_555 1_555 1_555 yes
FE(2) FE(3) C(31) 148.083(15) 1_555 1_555 1_555 yes
FE(2) FE(3) C(32) 118.344(14) 1_555 1_555 1_555 yes
FE(2) FE(3) C(33) 81.527(13) 1_555 1_555 1_555 yes
S(1) FE(3) S(2) 80.223(5) 1_555 1_555 1_555 yes
S(1) FE(3) C(31) 130.820(15) 1_555 1_555 1_555 yes
S(1) FE(3) C(32) 86.402(14) 1_555 1_555 1_555 yes
S(1) FE(3) C(33) 128.627(15) 1_555 1_555 1_555 yes
S(2) FE(3) C(31) 93.789(15) 1_555 1_555 1_555 yes
S(2) FE(3) C(32) 166.471(14) 1_555 1_555 1_555 yes
S(2) FE(3) C(33) 95.963(14) 1_555 1_555 1_555 yes
C(31) FE(3) C(32) 93.42(2) 1_555 1_555 1_555 yes
C(31) FE(3) C(33) 100.48(2) 1_555 1_555 1_555 yes
C(32) FE(3) C(33) 93.963(19) 1_555 1_555 1_555 yes
FE(1) S(1) FE(2) 98.295(5) 1_555 1_555 1_555 yes
FE(1) S(1) FE(3) 71.113(5) 1_555 1_555 1_555 yes
FE(2) S(1) FE(3) 70.757(5) 1_555 1_555 1_555 yes
FE(1) S(2) FE(2) 97.449(5) 1_555 1_555 1_555 yes
FE(1) S(2) FE(3) 70.431(5) 1_555 1_555 1_555 yes
FE(2) S(2) FE(3) 70.494(5) 1_555 1_555 1_555 yes
FE(1) C(11) O(11) 179.60(4) 1_555 1_555 1_555 yes
FE(1) C(12) O(12) 177.09(4) 1_555 1_555 1_555 yes
FE(1) C(13) O(13) 176.61(4) 1_555 1_555 1_555 yes
FE(2) C(21) O(21) 179.67(4) 1_555 1_555 1_555 yes
FE(2) C(22) O(22) 177.41(4) 1_555 1_555 1_555 yes
FE(2) C(23) O(23) 177.59(4) 1_555 1_555 1_555 yes
FE(3) C(31) O(31) 178.00(4) 1_555 1_555 1_555 yes
FE(3) C(32) O(32) 179.41(4) 1_555 1_555 1_555 yes
FE(3) C(33) O(33) 177.19(4) 1_555 1_555 1_555 yes

loop_
_geom_bond_atom_site_label_1
_geom_bond_atom_site_label_2
_geom_bond_distance
_geom_bond_site_symmetry_1
_geom_bond_site_symmetry_2
_geom_bond_publ_flag
FE(1) FE(2) 3.38437(14) 1_555 1_555 yes
FE(1) FE(3) 2.60497(15) 1_555 1_555 yes
FE(2) FE(3) 2.60047(15) 1_555 1_555 yes
S(1) S(2) 2.90477(13) 1_555 1_555 yes
FE(1) S(1) 2.23123(14) 1_555 1_555 yes
FE(1) S(2) 2.25728(14) 1_555 1_555 yes
FE(1) C(11) 1.8339(5) 1_555 1_555 yes
FE(1) C(12) 1.8305(5) 1_555 1_555 yes
FE(1) C(13) 1.7956(4) 1_555 1_555 yes
FE(2) S(1) 2.24309(14) 1_555 1_555 yes
FE(2) S(2) 2.24591(14) 1_555 1_555 yes
FE(2) C(21) 1.8271(4) 1_555 1_555 yes
FE(2) C(22) 1.8205(5) 1_555 1_555 yes
FE(2) C(23) 1.7964(4) 1_555 1_555 yes
FE(3) S(1) 2.24840(14) 1_555 1_555 yes
FE(3) S(2) 2.26013(14) 1_555 1_555 yes
FE(3) C(31) 1.8051(5) 1_555 1_555 yes
FE(3) C(32) 1.8126(5) 1_555 1_555 yes
FE(3) C(33) 1.8136(4) 1_555 1_555 yes
O(11) C(11) 1.1431(7) 1_555 1_555 yes
O(12) C(12) 1.1453(7) 1_555 1_555 yes
O(13) C(13) 1.1456(6) 1_555 1_555 yes
O(21) C(21) 1.1495(7) 1_555 1_555 yes
O(22) C(22) 1.1398(7) 1_555 1_555 yes
O(23) C(23) 1.1446(6) 1_555 1_555 yes
O(31) C(31) 1.1477(7) 1_555 1_555 yes
O(32) C(32) 1.1428(8) 1_555 1_555 yes
O(33) C(33) 1.1493(6) 1_555 1_555 yes

loop_
_atom_site_anharm_gc_c_label
_atom_site_anharm_gc_c_111
_atom_site_anharm_gc_c_222
_atom_site_anharm_gc_c_333
_atom_site_anharm_gc_c_112
_atom_site_anharm_gc_c_122
_atom_site_anharm_gc_c_113
_atom_site_anharm_gc_c_133
_atom_site_anharm_gc_c_223
_atom_site_anharm_gc_c_233
_atom_site_anharm_gc_c_123
Fe(1) -0.00009(4) -0.000043(13) -0.000016(4) 0.000131(18) -0.000003(12) -0.000020(11) 0.000004(5) -0.000006(5) 0.000000(4) -0.000012(6)
Fe(2) 0.00003(4) -0.000024(14) -0.000021(4) -0.000060(18) -0.000002(12) 0.000010(11) 0.000002(5) -0.000004(5) -0.000011(4) -0.000004(6)
Fe(3) 0.00003(4) -0.000046(14) -0.000008(4) -0.000038(17) -0.000078(13) 0.000031(11) 0.000003(5) -0.000017(5) 0.000002(4) -0.000003(6)

loop_
_atom_site_anharm_gc_d_label
_atom_site_anharm_gc_d_1111
_atom_site_anharm_gc_d_2222
_atom_site_anharm_gc_d_3333
_atom_site_anharm_gc_d_1112
_atom_site_anharm_gc_d_1222
_atom_site_anharm_gc_d_1113
_atom_site_anharm_gc_d_1333
_atom_site_anharm_gc_d_2223
_atom_site_anharm_gc_d_2333
_atom_site_anharm_gc_d_1122
_atom_site_anharm_gc_d_1133
_atom_site_anharm_gc_d_2233
_atom_site_anharm_gc_d_1123
_atom_site_anharm_gc_d_1223
_atom_site_anharm_gc_d_1233
Fe(1) -0.00028(6) -0.000120(14) -0.000027(3) -0.00021(2) -0.000046(12) -0.000028(15) -0.000008(3) -0.000004(5) -0.000004(2) -0.000083(13) -0.000021(5) -0.000022(2) 0.000007(6) 0.000005(4) -0.000001(3)
Fe(2) -0.00028(6) -0.000088(15) -0.000010(3) -0.00012(2) -0.000031(12) -0.000044(14) -0.000007(3) -0.000003(5) -0.000005(2) -0.000067(14) -0.000013(5) -0.000013(2) -0.000012(6) -0.000003(4) -0.000003(3)
Fe(3) -0.00050(4) -0.000123(12) -0.000010(3) -0.000172(19) -0.000037(11) 0.000000(12) -0.000007(3) -0.000001(4) 0.0000040(19) -0.000082(11) -0.000024(4) -0.0000098(18) 0.000003(5) 0.000002(4) -0.000001(2)
